data_7160651
loop_
_publ_author_name
'Hu, Song'
'Hu, Dan'
'Xu, Jianming'
'Wang, Jian'
'Yin, Heng'
'Xie, Ying'
'Li, Yulong'
'Li, Chenyi'

_publ_section_title
;
 Diastereoselective construction of structurally diverse polycyclic
 spiroindolenines <i>via</i> Yb(OTf)<sub>3</sub>-catalyzed cascade
 [1,5]-hydride transfer/cyclization.
;
_journal_issue 33
_journal_name_full 'Organic &amp; biomolecular chemistry'
_journal_page_first 7633
_journal_page_last 7637
_journal_paper_doi 10.1039/d5ob01005e
_journal_volume 23
_journal_year 2025
_chemical_formula_moiety 'C26 H25 N3 O2 S'
_chemical_formula_sum 'C26 H24 N3 O2 S'
_chemical_formula_weight 442.54
_space_group_crystal_system monoclinic
_space_group_IT_number 14
_space_group_name_Hall '-P 2yn'
_space_group_name_H-M_alt 'P 1 21/n 1'
_atom_sites_solution_hydrogens geom
_atom_sites_solution_primary dual
_audit_creation_date 2025-01-13
_audit_creation_method
;
Olex2 1.5
(compiled 2024.02.16 svn.r378c4104 for OlexSys, GUI svn.r6928)
;
_audit_update_record
;
2025-05-19 deposited with the CCDC.	2025-07-29 downloaded from the CCDC.
;
_cell_angle_alpha 90
_cell_angle_beta 93.477(2)
_cell_angle_gamma 90
_cell_formula_units_Z 4
_cell_length_a 12.8910(6)
_cell_length_b 8.2439(3)
_cell_length_c 21.5146(10)
_cell_measurement_reflns_used 9958
_cell_measurement_temperature 273.15
_cell_measurement_theta_max 28.11
_cell_measurement_theta_min 3.12
_cell_volume 2282.19(17)
_computing_cell_refinement 'SAINT V8.40B (?, 2016)'
_computing_data_reduction 'SAINT V8.40B (?, 2016)'
_computing_molecular_graphics 'Olex2 1.5 (Dolomanov et al., 2009)'
_computing_publication_material 'Olex2 1.5 (Dolomanov et al., 2009)'
_computing_structure_refinement 'SHELXL 2019/2 (Sheldrick, 2015)'
_computing_structure_solution 'SHELXT 2018/2 (Sheldrick, 2018)'
_diffrn_ambient_temperature 273.15
_diffrn_measured_fraction_theta_full 0.993
_diffrn_measured_fraction_theta_max 0.993
_diffrn_measurement_device_type 'Bruker APEX-II CCD'
_diffrn_measurement_method '\f and \w scans'
_diffrn_radiation_type MoK\a
_diffrn_radiation_wavelength 0.71073
_diffrn_reflns_av_R_equivalents 0.0825
_diffrn_reflns_av_unetI/netI 0.0285
_diffrn_reflns_Laue_measured_fraction_full 0.993
_diffrn_reflns_Laue_measured_fraction_max 0.993
_diffrn_reflns_limit_h_max 17
_diffrn_reflns_limit_h_min -17
_diffrn_reflns_limit_k_max 10
_diffrn_reflns_limit_k_min -10
_diffrn_reflns_limit_l_max 28
_diffrn_reflns_limit_l_min -28
_diffrn_reflns_number 72813
_diffrn_reflns_point_group_measured_fraction_full 0.993
_diffrn_reflns_point_group_measured_fraction_max 0.993
_diffrn_reflns_theta_full 25.242
_diffrn_reflns_theta_max 28.270
_diffrn_reflns_theta_min 2.646
_diffrn_source_current 1.4
_diffrn_source_power 0.07
_diffrn_source_voltage 50.0
_diffrn_standards_number 0
_exptl_absorpt_coefficient_mu 0.170
_exptl_absorpt_correction_T_max 0.7457
_exptl_absorpt_correction_T_min 0.6694
_exptl_absorpt_correction_type multi-scan
_exptl_absorpt_process_details
;
SADABS-2016/2 (Bruker,2016/2) was used for absorption correction.
wR2(int) was 0.1151 before and 0.0632 after correction.
The Ratio of minimum to maximum transmission is 0.8977.
The \l/2 correction factor is Not present.
;
_exptl_crystal_density_diffrn 1.288
_exptl_crystal_description block
_exptl_crystal_F_000 932
_exptl_crystal_size_max 0.2
_exptl_crystal_size_mid 0.15
_exptl_crystal_size_min 0.1
_refine_diff_density_max 0.504
_refine_diff_density_min -0.382
_refine_diff_density_rms 0.038
_refine_ls_extinction_method none
_refine_ls_goodness_of_fit_ref 1.026
_refine_ls_hydrogen_treatment constr
_refine_ls_matrix_type full
_refine_ls_number_parameters 318
_refine_ls_number_reflns 5611
_refine_ls_number_restraints 14
_refine_ls_restrained_S_all 1.027
_refine_ls_R_factor_all 0.0690
_refine_ls_R_factor_gt 0.0529
_refine_ls_shift/su_max 0.000
_refine_ls_shift/su_mean 0.000
_refine_ls_structure_factor_coef Fsqd
_refine_ls_weighting_details 'w=1/[\s^2^(Fo^2^)+(0.0850P)^2^+0.7145P] where P=(Fo^2^+2Fc^2^)/3'
_refine_ls_weighting_scheme calc
_refine_ls_wR_factor_gt 0.1511
_refine_ls_wR_factor_ref 0.1636
_reflns_Friedel_coverage 0.000
_reflns_number_gt 4293
_reflns_number_total 5611
_reflns_threshold_expression 'I > 2\s(I)'
_cod_data_source_file d5ob01005e2.cif
_cod_data_source_block mo_250108lcy_0ma
_cod_depositor_comments 'Adding full bibliography for 7160651.cif.'
_cod_database_code 7160651
_shelx_shelxl_version_number 2019/2
_shelx_space_group_comment
;
The symmetry employed for this shelxl refinement is uniquely defined
by the following loop, which should always be used as a source of
symmetry information in preference to the above space-group names.
They are only intended as comments.
;
_shelx_estimated_absorpt_t_max 0.983
_shelx_estimated_absorpt_t_min 0.967
_olex2_refinement_description
;
1. Fixed Uiso
 At 1.2 times of:
  All C(H) groups, All C(H,H) groups, All N(H) groups
 At 1.5 times of:
  All C(H,H,H) groups
2. Rigid body (RIGU) restrains
 O2, O4, O3, O1, S1, S2
 with sigma for 1-2 distances of 0.0001 and sigma for 1-3 distances of 0.0001
3. Others
 Sof(S1)=Sof(O2)=Sof(O1)=1-FVAR(1)
 Sof(S2)=Sof(O4)=Sof(O3)=FVAR(1)
4.a Ternary CH refined with riding coordinates:
 C16(H16)
4.b Secondary CH2 refined with riding coordinates:
 C20(H20A,H20B), C17(H17A,H17B), C19(H19A,H19B), C18(H18A,H18B)
4.c Aromatic/amide H refined with riding coordinates:
 N2(H2), C11(H11), C26(H26), C4(H4), C23(H23), C14(H14), C25(H25), C24(H24),
 C12(H12), C13(H13), C6(H6), C3(H3), C7(H7)
4.d Idealised Me refined as rotating group:
 C1(H1A,H1B,H1C)
;
_olex2_submission_special_instructions 'No special instructions were received'

loop_
_space_group_symop_operation_xyz
'x, y, z'
'-x+1/2, y+1/2, -z+1/2'
'-x, -y, -z'
'x-1/2, -y-1/2, z-1/2'

loop_
_atom_site_label
_atom_site_type_symbol
_atom_site_fract_x
_atom_site_fract_y
_atom_site_fract_z
_atom_site_U_iso_or_equiv
_atom_site_adp_type
_atom_site_occupancy
_atom_site_site_symmetry_order
_atom_site_calc_flag
_atom_site_refinement_flags_posn
_atom_site_refinement_flags_adp
_atom_site_refinement_flags_occupancy
_atom_site_disorder_assembly
_atom_site_disorder_group
N2 N 0.15135(12) 0.89510(19) 0.56018(8) 0.0548(4) Uani 1 1 d . . . . .
H2 H 0.091606 0.936527 0.549703 0.066 Uiso 1 1 calc R U . . .
N3 N 0.38968(12) 0.49207(18) 0.57689(9) 0.0568(4) Uani 1 1 d . . . . .
N1 N 0.20690(12) 0.8217(2) 0.45961(7) 0.0555(4) Uani 1 1 d . . . . .
C10 C 0.28910(13) 0.80683(19) 0.62232(8) 0.0446(4) Uani 1 1 d . . . . .
C9 C 0.30855(12) 0.75814(19) 0.55647(8) 0.0412(3) Uani 1 1 d . . . . .
C8 C 0.21518(13) 0.8321(2) 0.51992(8) 0.0464(4) Uani 1 1 d . . . . .
C20 C 0.41295(13) 0.8161(2) 0.53388(8) 0.0455(4) Uani 1 1 d . . . . .
H20A H 0.412712 0.803685 0.489040 0.055 Uiso 1 1 calc R U . . .
H20B H 0.422194 0.930239 0.543601 0.055 Uiso 1 1 calc R U . . .
C21 C 0.50220(12) 0.7205(2) 0.56429(8) 0.0439(4) Uani 1 1 d . . . . .
C11 C 0.34766(16) 0.7900(2) 0.67787(9) 0.0548(4) Uani 1 1 d . . . . .
H11 H 0.411922 0.738441 0.679073 0.066 Uiso 1 1 calc R U . . .
C22 C 0.48642(13) 0.5596(2) 0.58375(8) 0.0462(4) Uani 1 1 d . . . . .
C16 C 0.30320(13) 0.5731(2) 0.54407(9) 0.0457(4) Uani 1 1 d . . . . .
H16 H 0.307288 0.554237 0.499314 0.055 Uiso 1 1 calc R U . . .
C5 C 0.09233(13) 0.7218(2) 0.36280(9) 0.0498(4) Uani 1 1 d . . . . .
C26 C 0.59983(14) 0.7883(3) 0.57470(9) 0.0558(5) Uani 1 1 d . . . . .
H26 H 0.610604 0.894738 0.562238 0.067 Uiso 1 1 calc R U . . .
C15 C 0.19380(15) 0.8854(2) 0.62172(9) 0.0507(4) Uani 1 1 d . . . . .
C4 C 0.05767(16) 0.5703(3) 0.37872(11) 0.0636(5) Uani 1 1 d . . . . .
H4 H 0.039024 0.549874 0.419070 0.076 Uiso 1 1 calc R U . . .
C23 C 0.57021(16) 0.4748(3) 0.61264(9) 0.0591(5) Uani 1 1 d . . . . .
H23 H 0.560824 0.368571 0.625669 0.071 Uiso 1 1 calc R U . . .
C14 C 0.15303(19) 0.9448(3) 0.67517(11) 0.0670(6) Uani 1 1 d . . . . .
H14 H 0.088324 0.994892 0.674091 0.080 Uiso 1 1 calc R U . . .
C17 C 0.20964(16) 0.4820(3) 0.56624(11) 0.0630(5) Uani 1 1 d . . . . .
H17A H 0.151287 0.487302 0.535645 0.076 Uiso 1 1 calc R U . . .
H17B H 0.188562 0.524974 0.605503 0.076 Uiso 1 1 calc R U . . .
C19 C 0.36359(18) 0.3280(2) 0.59498(11) 0.0646(6) Uani 1 1 d . . . . .
H19A H 0.373644 0.314166 0.639718 0.077 Uiso 1 1 calc R U . . .
H19B H 0.406005 0.249254 0.574640 0.077 Uiso 1 1 calc R U . . .
C25 C 0.68213(15) 0.7025(3) 0.60315(10) 0.0688(6) Uani 1 1 d . . . . .
H25 H 0.747289 0.750317 0.609308 0.083 Uiso 1 1 calc R U . . .
C24 C 0.66619(16) 0.5465(3) 0.62202(10) 0.0691(6) Uani 1 1 d . . . . .
H24 H 0.720845 0.488344 0.641414 0.083 Uiso 1 1 calc R U . . .
C12 C 0.3087(2) 0.8516(3) 0.73200(10) 0.0662(6) Uani 1 1 d . . . . .
H12 H 0.347692 0.842321 0.769642 0.079 Uiso 1 1 calc R U . . .
C13 C 0.2127(2) 0.9263(3) 0.73032(10) 0.0718(6) Uani 1 1 d . . . . .
H13 H 0.187651 0.965056 0.767124 0.086 Uiso 1 1 calc R U . . .
C6 C 0.11895(19) 0.7533(3) 0.30388(10) 0.0727(6) Uani 1 1 d . . . . .
H6 H 0.141889 0.855919 0.293094 0.087 Uiso 1 1 calc R U . . .
C18 C 0.2502(2) 0.3093(3) 0.57376(13) 0.0762(7) Uani 1 1 d . . . . .
H18A H 0.212901 0.250918 0.604559 0.091 Uiso 1 1 calc R U . . .
H18B H 0.242895 0.251145 0.534535 0.091 Uiso 1 1 calc R U . . .
C3 C 0.05079(19) 0.4498(3) 0.33481(16) 0.0867(8) Uani 1 1 d . . . . .
H3 H 0.027414 0.347427 0.345501 0.104 Uiso 1 1 calc R U . . .
C7 C 0.1113(2) 0.6300(5) 0.26015(12) 0.0984(10) Uani 1 1 d . . . . .
H7 H 0.129228 0.650593 0.219666 0.118 Uiso 1 1 calc R U . . .
C2 C 0.0780(2) 0.4789(5) 0.27538(16) 0.0990(11) Uani 1 1 d . . . . .
C1 C 0.0704(4) 0.3482(7) 0.2251(2) 0.185(3) Uani 1 1 d . . . . .
H1A H 0.107306 0.253186 0.239823 0.278 Uiso 1 1 calc R U . . .
H1B H 0.100337 0.387779 0.188264 0.278 Uiso 1 1 calc R U . . .
H1C H -0.001299 0.321297 0.215645 0.278 Uiso 1 1 calc R U . . .
S1 S 0.0945(4) 0.8691(5) 0.4241(3) 0.0646(10) Uani 0.501(10) 1 d . . P A 2
S2 S 0.1083(4) 0.8776(4) 0.4160(2) 0.0563(8) Uani 0.499(10) 1 d . . P A 1
O4 O 0.1322(5) 1.0220(4) 0.3807(3) 0.0678(11) Uani 0.499(10) 1 d . . P A 1
O3 O 0.0140(4) 0.8891(7) 0.4508(2) 0.0638(11) Uani 0.499(10) 1 d . . P A 1
O2 O 0.0972(4) 1.0295(5) 0.3991(3) 0.0694(11) Uani 0.501(10) 1 d . . P A 2
O1 O 0.0081(3) 0.8326(7) 0.4615(2) 0.0611(10) Uani 0.501(10) 1 d . . P A 2

loop_
_atom_site_aniso_label
_atom_site_aniso_U_11
_atom_site_aniso_U_22
_atom_site_aniso_U_33
_atom_site_aniso_U_23
_atom_site_aniso_U_13
_atom_site_aniso_U_12
N2 0.0459(8) 0.0565(9) 0.0607(9) -0.0121(7) -0.0085(7) 0.0179(7)
N3 0.0486(8) 0.0372(7) 0.0842(12) 0.0152(7) 0.0005(8) 0.0020(6)
N1 0.0457(8) 0.0636(9) 0.0550(9) -0.0113(7) -0.0167(7) 0.0143(7)
C10 0.0459(9) 0.0373(8) 0.0499(9) -0.0004(6) -0.0027(7) -0.0002(6)
C9 0.0356(7) 0.0386(8) 0.0485(9) 0.0001(6) -0.0059(6) 0.0034(6)
C8 0.0393(8) 0.0420(8) 0.0565(10) -0.0073(7) -0.0099(7) 0.0062(6)
C20 0.0423(8) 0.0414(8) 0.0517(9) 0.0107(7) -0.0060(7) 0.0000(6)
C21 0.0363(8) 0.0492(9) 0.0459(9) 0.0086(7) -0.0009(6) 0.0024(6)
C11 0.0563(11) 0.0560(10) 0.0510(10) 0.0046(8) -0.0046(8) 0.0027(8)
C22 0.0414(8) 0.0484(9) 0.0490(9) 0.0086(7) 0.0050(7) 0.0098(7)
C16 0.0385(8) 0.0398(8) 0.0586(10) -0.0020(7) 0.0015(7) 0.0000(6)
C5 0.0397(8) 0.0547(10) 0.0532(10) -0.0130(8) -0.0128(7) 0.0106(7)
C26 0.0437(9) 0.0676(12) 0.0557(10) 0.0093(9) -0.0007(8) -0.0065(8)
C15 0.0526(10) 0.0432(9) 0.0556(10) -0.0064(7) -0.0024(8) 0.0069(7)
C4 0.0472(10) 0.0690(12) 0.0746(14) -0.0140(10) 0.0040(9) -0.0008(9)
C23 0.0570(11) 0.0627(11) 0.0580(11) 0.0152(9) 0.0050(9) 0.0230(9)
C14 0.0709(13) 0.0639(12) 0.0667(13) -0.0089(10) 0.0079(10) 0.0183(10)
C17 0.0504(10) 0.0567(11) 0.0824(14) -0.0084(10) 0.0097(10) -0.0148(9)
C19 0.0819(15) 0.0390(9) 0.0747(13) 0.0111(9) 0.0205(11) 0.0024(9)
C25 0.0359(9) 0.1035(18) 0.0658(13) 0.0040(12) -0.0051(8) 0.0013(10)
C24 0.0478(10) 0.0962(17) 0.0625(12) 0.0122(11) -0.0046(9) 0.0258(11)
C12 0.0826(15) 0.0658(12) 0.0491(11) 0.0016(9) -0.0048(10) 0.0042(11)
C13 0.0950(17) 0.0658(13) 0.0554(12) -0.0063(10) 0.0103(11) 0.0130(12)
C6 0.0739(14) 0.0845(16) 0.0578(12) 0.0070(11) -0.0117(10) 0.0057(12)
C18 0.0844(16) 0.0499(11) 0.0963(17) -0.0025(11) 0.0223(13) -0.0217(11)
C3 0.0580(13) 0.0718(15) 0.129(2) -0.0417(16) -0.0054(14) -0.0066(11)
C7 0.0870(19) 0.156(3) 0.0507(13) -0.0241(16) -0.0085(12) 0.018(2)
C2 0.0668(15) 0.123(3) 0.104(2) -0.071(2) -0.0200(15) 0.0131(16)
C1 0.141(4) 0.220(5) 0.191(4) -0.163(4) -0.023(3) 0.014(3)
S1 0.0465(10) 0.0771(16) 0.0667(14) -0.0322(11) -0.0249(10) 0.0247(8)
S2 0.0576(15) 0.0413(9) 0.0666(13) -0.0122(7) -0.0241(10) 0.0198(7)
O4 0.0715(19) 0.0471(15) 0.0826(18) -0.0076(12) -0.0128(14) 0.0237(12)
O3 0.0637(14) 0.049(2) 0.0754(17) -0.0076(13) -0.0200(12) 0.0235(10)
O2 0.056(2) 0.0675(12) 0.083(2) -0.0206(11) -0.0140(14) 0.0284(11)
O1 0.0456(13) 0.0610(17) 0.0743(17) -0.0258(13) -0.0170(12) 0.0322(12)

loop_
_atom_type_symbol
_atom_type_description
_atom_type_scat_dispersion_real
_atom_type_scat_dispersion_imag
_atom_type_scat_source
C C 0.0033 0.0016 'International Tables Vol C Tables 4.2.6.8 and 6.1.1.4'
H H 0.0000 0.0000 'International Tables Vol C Tables 4.2.6.8 and 6.1.1.4'
N N 0.0061 0.0033 'International Tables Vol C Tables 4.2.6.8 and 6.1.1.4'
O O 0.0106 0.0060 'International Tables Vol C Tables 4.2.6.8 and 6.1.1.4'
S S 0.1246 0.1234 'International Tables Vol C Tables 4.2.6.8 and 6.1.1.4'

loop_
_geom_angle_atom_site_label_1
_geom_angle_atom_site_label_2
_geom_angle_atom_site_label_3
_geom_angle
_geom_angle_site_symmetry_1
_geom_angle_site_symmetry_3
_geom_angle_publ_flag
C8 N2 H2 124.2 . . ?
C8 N2 C15 111.67(14) . . ?
C15 N2 H2 124.2 . . ?
C22 N3 C16 122.45(14) . . ?
C22 N3 C19 125.12(16) . . ?
C16 N3 C19 112.12(16) . . ?
C8 N1 S1 117.8(2) . . ?
C8 N1 S2 125.6(2) . . ?
C11 C10 C9 132.28(16) . . ?
C11 C10 C15 119.46(17) . . ?
C15 C10 C9 108.24(15) . . ?
C10 C9 C8 101.95(13) . . ?
C10 C9 C20 114.43(14) . . ?
C10 C9 C16 114.56(14) . . ?
C8 C9 C20 113.10(14) . . ?
C8 C9 C16 106.23(13) . . ?
C20 C9 C16 106.41(13) . . ?
N2 C8 C9 108.61(15) . . ?
N1 C8 N2 131.09(16) . . ?
N1 C8 C9 120.25(15) . . ?
C9 C20 H20A 109.4 . . ?
C9 C20 H20B 109.4 . . ?
H20A C20 H20B 108.0 . . ?
C21 C20 C9 111.12(13) . . ?
C21 C20 H20A 109.4 . . ?
C21 C20 H20B 109.4 . . ?
C22 C21 C20 119.98(14) . . ?
C26 C21 C20 121.41(16) . . ?
C26 C21 C22 118.60(15) . . ?
C10 C11 H11 120.6 . . ?
C10 C11 C12 118.77(19) . . ?
C12 C11 H11 120.6 . . ?
N3 C22 C21 119.92(14) . . ?
N3 C22 C23 121.31(17) . . ?
C23 C22 C21 118.70(17) . . ?
N3 C16 C9 110.22(14) . . ?
N3 C16 H16 108.7 . . ?
N3 C16 C17 102.79(15) . . ?
C9 C16 H16 108.7 . . ?
C17 C16 C9 117.37(15) . . ?
C17 C16 H16 108.7 . . ?
C4 C5 S1 115.0(3) . . ?
C4 C5 S2 122.6(2) . . ?
C6 C5 C4 120.65(19) . . ?
C6 C5 S1 124.3(3) . . ?
C6 C5 S2 116.8(3) . . ?
C21 C26 H26 119.0 . . ?
C21 C26 C25 122.0(2) . . ?
C25 C26 H26 119.0 . . ?
C10 C15 N2 109.23(16) . . ?
C14 C15 N2 128.19(18) . . ?
C14 C15 C10 122.57(19) . . ?
C5 C4 H4 120.2 . . ?
C3 C4 C5 119.6(2) . . ?
C3 C4 H4 120.2 . . ?
C22 C23 H23 119.5 . . ?
C24 C23 C22 120.93(19) . . ?
C24 C23 H23 119.5 . . ?
C15 C14 H14 121.5 . . ?
C13 C14 C15 117.1(2) . . ?
C13 C14 H14 121.5 . . ?
C16 C17 H17A 111.2 . . ?
C16 C17 H17B 111.2 . . ?
C16 C17 C18 102.77(16) . . ?
H17A C17 H17B 109.1 . . ?
C18 C17 H17A 111.2 . . ?
C18 C17 H17B 111.2 . . ?
N3 C19 H19A 110.9 . . ?
N3 C19 H19B 110.9 . . ?
N3 C19 C18 104.44(17) . . ?
H19A C19 H19B 108.9 . . ?
C18 C19 H19A 110.9 . . ?
C18 C19 H19B 110.9 . . ?
C26 C25 H25 120.5 . . ?
C24 C25 C26 119.09(19) . . ?
C24 C25 H25 120.5 . . ?
C23 C24 H24 119.6 . . ?
C25 C24 C23 120.70(18) . . ?
C25 C24 H24 119.6 . . ?
C11 C12 H12 119.7 . . ?
C13 C12 C11 120.6(2) . . ?
C13 C12 H12 119.7 . . ?
C14 C13 H13 119.2 . . ?
C12 C13 C14 121.5(2) . . ?
C12 C13 H13 119.2 . . ?
C5 C6 H6 120.6 . . ?
C5 C6 C7 118.8(3) . . ?
C7 C6 H6 120.6 . . ?
C17 C18 H18A 110.8 . . ?
C17 C18 H18B 110.8 . . ?
C19 C18 C17 104.85(16) . . ?
C19 C18 H18A 110.8 . . ?
C19 C18 H18B 110.8 . . ?
H18A C18 H18B 108.9 . . ?
C4 C3 H3 119.7 . . ?
C4 C3 C2 120.5(3) . . ?
C2 C3 H3 119.7 . . ?
C6 C7 H7 119.4 . . ?
C2 C7 C6 121.2(3) . . ?
C2 C7 H7 119.4 . . ?
C3 C2 C1 122.0(4) . . ?
C7 C2 C3 119.2(2) . . ?
C7 C2 C1 118.8(4) . . ?
C2 C1 H1A 109.5 . . ?
C2 C1 H1B 109.5 . . ?
C2 C1 H1C 109.5 . . ?
H1A C1 H1B 109.5 . . ?
H1A C1 H1C 109.5 . . ?
H1B C1 H1C 109.5 . . ?
N1 S1 C5 98.9(2) . . ?
O2 S1 N1 110.8(4) . . ?
O2 S1 C5 110.5(3) . . ?
O2 S1 O1 116.0(4) . . ?
O1 S1 N1 112.3(3) . . ?
O1 S1 C5 106.9(3) . . ?
N1 S2 C5 103.52(19) . . ?
O4 S2 N1 110.9(4) . . ?
O4 S2 C5 106.5(3) . . ?
O4 S2 O3 114.9(3) . . ?
O3 S2 N1 111.8(3) . . ?
O3 S2 C5 108.5(3) . . ?

loop_
_geom_bond_atom_site_label_1
_geom_bond_atom_site_label_2
_geom_bond_distance
_geom_bond_site_symmetry_2
_geom_bond_publ_flag
N2 H2 0.8600 . ?
N2 C8 1.336(2) . ?
N2 C15 1.404(2) . ?
N3 C22 1.365(2) . ?
N3 C16 1.446(2) . ?
N3 C19 1.453(2) . ?
N1 C8 1.298(2) . ?
N1 S1 1.643(4) . ?
N1 S2 1.601(4) . ?
C10 C9 1.508(2) . ?
C10 C11 1.381(2) . ?
C10 C15 1.388(2) . ?
C9 C8 1.524(2) . ?
C9 C20 1.535(2) . ?
C9 C16 1.550(2) . ?
C20 H20A 0.9700 . ?
C20 H20B 0.9700 . ?
C20 C21 1.510(2) . ?
C21 C22 1.410(2) . ?
C21 C26 1.383(2) . ?
C11 H11 0.9300 . ?
C11 C12 1.392(3) . ?
C22 C23 1.400(2) . ?
C16 H16 0.9800 . ?
C16 C17 1.522(2) . ?
C5 C4 1.377(3) . ?
C5 C6 1.358(3) . ?
C5 S1 1.792(5) . ?
C5 S2 1.724(4) . ?
C26 H26 0.9300 . ?
C26 C25 1.387(3) . ?
C15 C14 1.383(3) . ?
C4 H4 0.9300 . ?
C4 C3 1.370(3) . ?
C23 H23 0.9300 . ?
C23 C24 1.375(3) . ?
C14 H14 0.9300 . ?
C14 C13 1.383(3) . ?
C17 H17A 0.9700 . ?
C17 H17B 0.9700 . ?
C17 C18 1.522(3) . ?
C19 H19A 0.9700 . ?
C19 H19B 0.9700 . ?
C19 C18 1.512(3) . ?
C25 H25 0.9300 . ?
C25 C24 1.368(4) . ?
C24 H24 0.9300 . ?
C12 H12 0.9300 . ?
C12 C13 1.380(3) . ?
C13 H13 0.9300 . ?
C6 H6 0.9300 . ?
C6 C7 1.384(4) . ?
C18 H18A 0.9700 . ?
C18 H18B 0.9700 . ?
C3 H3 0.9300 . ?
C3 C2 1.367(5) . ?
C7 H7 0.9300 . ?
C7 C2 1.364(5) . ?
C2 C1 1.526(4) . ?
C1 H1A 0.9600 . ?
C1 H1B 0.9600 . ?
C1 H1C 0.9600 . ?
S1 O2 1.429(5) . ?
S1 O1 1.445(6) . ?
S2 O4 1.455(5) . ?
S2 O3 1.470(6) . ?

loop_
_geom_torsion_atom_site_label_1
_geom_torsion_atom_site_label_2
_geom_torsion_atom_site_label_3
_geom_torsion_atom_site_label_4
_geom_torsion
_geom_torsion_site_symmetry_1
_geom_torsion_site_symmetry_2
_geom_torsion_site_symmetry_3
_geom_torsion_site_symmetry_4
_geom_torsion_publ_flag
N2 C15 C14 C13 -177.0(2) . . . . ?
N3 C22 C23 C24 -176.86(19) . . . . ?
N3 C16 C17 C18 -34.6(2) . . . . ?
N3 C19 C18 C17 -20.0(2) . . . . ?
C10 C9 C8 N2 -5.40(18) . . . . ?
C10 C9 C8 N1 176.81(17) . . . . ?
C10 C9 C20 C21 72.78(18) . . . . ?
C10 C9 C16 N3 -68.55(18) . . . . ?
C10 C9 C16 C17 48.6(2) . . . . ?
C10 C11 C12 C13 0.8(3) . . . . ?
C10 C15 C14 C13 1.5(3) . . . . ?
C9 C10 C11 C12 178.69(19) . . . . ?
C9 C10 C15 N2 -1.6(2) . . . . ?
C9 C10 C15 C14 179.70(18) . . . . ?
C9 C20 C21 C22 28.2(2) . . . . ?
C9 C20 C21 C26 -150.63(17) . . . . ?
C9 C16 C17 C18 -155.74(17) . . . . ?
C8 N2 C15 C10 -2.1(2) . . . . ?
C8 N2 C15 C14 176.5(2) . . . . ?
C8 N1 S1 C5 -143.7(2) . . . . ?
C8 N1 S1 O2 100.3(4) . . . . ?
C8 N1 S1 O1 -31.2(4) . . . . ?
C8 N1 S2 C5 -136.7(3) . . . . ?
C8 N1 S2 O4 109.5(4) . . . . ?
C8 N1 S2 O3 -20.1(4) . . . . ?
C8 C9 C20 C21 -171.04(14) . . . . ?
C8 C9 C16 N3 179.73(15) . . . . ?
C8 C9 C16 C17 -63.1(2) . . . . ?
C20 C9 C8 N2 -128.77(16) . . . . ?
C20 C9 C8 N1 53.4(2) . . . . ?
C20 C9 C16 N3 58.95(18) . . . . ?
C20 C9 C16 C17 176.09(16) . . . . ?
C20 C21 C22 N3 -2.1(3) . . . . ?
C20 C21 C22 C23 -179.05(17) . . . . ?
C20 C21 C26 C25 179.32(19) . . . . ?
C21 C22 C23 C24 0.0(3) . . . . ?
C21 C26 C25 C24 -0.6(3) . . . . ?
C11 C10 C9 C8 -174.23(19) . . . . ?
C11 C10 C9 C20 -51.8(3) . . . . ?
C11 C10 C9 C16 71.5(2) . . . . ?
C11 C10 C15 N2 177.01(16) . . . . ?
C11 C10 C15 C14 -1.7(3) . . . . ?
C11 C12 C13 C14 -1.0(4) . . . . ?
C22 N3 C16 C9 -36.6(2) . . . . ?
C22 N3 C16 C17 -162.43(18) . . . . ?
C22 N3 C19 C18 -176.2(2) . . . . ?
C22 C21 C26 C25 0.5(3) . . . . ?
C22 C23 C24 C25 -0.2(3) . . . . ?
C16 N3 C22 C21 6.8(3) . . . . ?
C16 N3 C22 C23 -176.34(17) . . . . ?
C16 N3 C19 C18 -2.4(2) . . . . ?
C16 C9 C8 N2 114.87(16) . . . . ?
C16 C9 C8 N1 -62.9(2) . . . . ?
C16 C9 C20 C21 -54.79(18) . . . . ?
C16 C17 C18 C19 33.9(2) . . . . ?
C5 C4 C3 C2 0.0(4) . . . . ?
C5 C6 C7 C2 -0.1(4) . . . . ?
C26 C21 C22 N3 176.77(18) . . . . ?
C26 C21 C22 C23 -0.2(3) . . . . ?
C26 C25 C24 C23 0.5(3) . . . . ?
C15 N2 C8 N1 -177.7(2) . . . . ?
C15 N2 C8 C9 4.9(2) . . . . ?
C15 C10 C9 C8 4.10(18) . . . . ?
C15 C10 C9 C20 126.56(15) . . . . ?
C15 C10 C9 C16 -110.15(16) . . . . ?
C15 C10 C11 C12 0.5(3) . . . . ?
C15 C14 C13 C12 -0.1(4) . . . . ?
C4 C5 C6 C7 -0.5(3) . . . . ?
C4 C5 S1 N1 83.2(3) . . . . ?
C4 C5 S1 O2 -160.6(3) . . . . ?
C4 C5 S1 O1 -33.5(3) . . . . ?
C4 C5 S2 N1 70.4(4) . . . . ?
C4 C5 S2 O4 -172.6(3) . . . . ?
C4 C5 S2 O3 -48.4(3) . . . . ?
C4 C3 C2 C7 -0.6(4) . . . . ?
C4 C3 C2 C1 -179.4(3) . . . . ?
C19 N3 C22 C21 179.93(18) . . . . ?
C19 N3 C22 C23 -3.2(3) . . . . ?
C19 N3 C16 C9 149.51(16) . . . . ?
C19 N3 C16 C17 23.6(2) . . . . ?
C6 C5 C4 C3 0.5(3) . . . . ?
C6 C5 S1 N1 -98.9(3) . . . . ?
C6 C5 S1 O2 17.3(4) . . . . ?
C6 C5 S1 O1 144.4(3) . . . . ?
C6 C5 S2 N1 -107.5(3) . . . . ?
C6 C5 S2 O4 9.5(4) . . . . ?
C6 C5 S2 O3 133.7(3) . . . . ?
C6 C7 C2 C3 0.7(4) . . . . ?
C6 C7 C2 C1 179.5(3) . . . . ?
S1 N1 C8 N2 -9.7(4) . . . . ?
S1 N1 C8 C9 167.5(2) . . . . ?
S1 C5 C4 C3 178.6(2) . . . . ?
S1 C5 C6 C7 -178.3(3) . . . . ?
S2 N1 C8 N2 -3.7(4) . . . . ?
S2 N1 C8 C9 173.5(2) . . . . ?
S2 C5 C4 C3 -177.3(2) . . . . ?
S2 C5 C6 C7 177.5(2) . . . . ?
